data_7030643
loop_
_publ_author_name
'Armbruster, Felix'
'Fern\'andez, Ignacio'
'Breher, Frank'

_publ_section_title
;
 Syntheses, structures, and reactivity of poly(pyrazolyl)silanes,
 -disilanes, and the ambidentate \k1Si/\k3N-coordinating
 tris(3,5-dimethylpyrazolyl)silanide ligand [Si(3,5-Me2pz)3]&#x2212; (MeTpsd)
;
_journal_coden_ASTM DTARAF
_journal_issue 29
_journal_name_full 'Dalton Transactions'
_journal_page_first 5612
_journal_page_last 5626
_journal_paper_doi 10.1039/b906333a
_journal_year 2009
_chemical_formula_moiety 'C18 H30 N6 Si2'
_chemical_formula_sum 'C18 H30 N6 Si2'
_chemical_formula_weight 386.66
_space_group_IT_number 197
_symmetry_cell_setting cubic
_symmetry_space_group_name_Hall 'I 2 2 3'
_symmetry_space_group_name_H-M 'I 2 3'
_atom_sites_solution_hydrogens geom
_atom_sites_solution_primary direct
_atom_sites_solution_secondary difmap
_audit_creation_method SHELXL-97
_cell_angle_alpha 90.00
_cell_angle_beta 90.00
_cell_angle_gamma 90.00
_cell_formula_units_Z 8
_cell_length_a 16.497(2)
_cell_length_b 16.497(2)
_cell_length_c 16.497(2)
_cell_measurement_reflns_used 17063
_cell_measurement_temperature 200(2)
_cell_measurement_theta_max 26.93
_cell_measurement_theta_min 3.91
_cell_volume 4489.7(9)
_computing_cell_refinement 'CrysAlis Red'
_computing_data_collection 'CrysAlis CCD'
_computing_data_reduction 'CrysAlis Red'
_computing_molecular_graphics 'Ortep 32'
_computing_publication_material 'Bruker SHELXTL'
_computing_structure_refinement 'Bruker SHELXTL'
_computing_structure_solution 'Bruker SHELXTL'
_diffrn_ambient_temperature 200(2)
_diffrn_measured_fraction_theta_full 0.993
_diffrn_measured_fraction_theta_max 0.993
_diffrn_measurement_device_type 'Stoe Stadi with CCD'
_diffrn_measurement_method 'omega scans'
_diffrn_radiation_monochromator graphite
_diffrn_radiation_source 'fine-focus sealed tube'
_diffrn_radiation_type MoK\a
_diffrn_radiation_wavelength 0.71073
_diffrn_reflns_av_R_equivalents 0.1007
_diffrn_reflns_av_sigmaI/netI 0.0348
_diffrn_reflns_limit_h_max 21
_diffrn_reflns_limit_h_min -18
_diffrn_reflns_limit_k_max 21
_diffrn_reflns_limit_k_min -21
_diffrn_reflns_limit_l_max 20
_diffrn_reflns_limit_l_min -21
_diffrn_reflns_number 17063
_diffrn_reflns_theta_full 26.93
_diffrn_reflns_theta_max 26.93
_diffrn_reflns_theta_min 3.91
_exptl_absorpt_coefficient_mu 0.172
_exptl_absorpt_correction_type none
_exptl_crystal_colour 'colourless crystal'
_exptl_crystal_density_diffrn 1.144
_exptl_crystal_density_method 'not measured'
_exptl_crystal_description cube
_exptl_crystal_F_000 1664
_exptl_crystal_size_max 0.20
_exptl_crystal_size_mid 0.20
_exptl_crystal_size_min 0.20
_refine_diff_density_max 0.188
_refine_diff_density_min -0.250
_refine_diff_density_rms 0.033
_refine_ls_abs_structure_details 'Flack H D (1983), Acta Cryst. A39, 876-881'
_refine_ls_abs_structure_Flack -0.11(18)
_refine_ls_extinction_method none
_refine_ls_goodness_of_fit_ref 1.119
_refine_ls_hydrogen_treatment constr
_refine_ls_matrix_type full
_refine_ls_number_parameters 157
_refine_ls_number_reflns 1622
_refine_ls_number_restraints 0
_refine_ls_restrained_S_all 1.119
_refine_ls_R_factor_all 0.0387
_refine_ls_R_factor_gt 0.0383
_refine_ls_shift/su_max 0.000
_refine_ls_shift/su_mean 0.000
_refine_ls_structure_factor_coef Fsqd
_refine_ls_weighting_details 'calc w=1/[\s^2^(Fo^2^)+(0.0370P)^2^+1.9727P] where P=(Fo^2^+2Fc^2^)/3'
_refine_ls_weighting_scheme calc
_refine_ls_wR_factor_gt 0.0923
_refine_ls_wR_factor_ref 0.0930
_reflns_number_gt 1613
_reflns_number_total 1622
_reflns_threshold_expression >2sigma(I)
_cod_duplicate_entry 7001726
_cod_data_source_file b906333a.txt
_cod_data_source_block Me3SiSipz3
_cod_original_sg_symbol_Hall I223
_cod_original_sg_symbol_H-M I23
_cod_database_code 7030643

loop_
_symmetry_equiv_pos_as_xyz
'x, y, z'
'-x, -y, z'
'-x, y, -z'
'x, -y, -z'
'z, x, y'
'z, -x, -y'
'-z, -x, y'
'-z, x, -y'
'y, z, x'
'-y, z, -x'
'y, -z, -x'
'-y, -z, x'
'x+1/2, y+1/2, z+1/2'
'-x+1/2, -y+1/2, z+1/2'
'-x+1/2, y+1/2, -z+1/2'
'x+1/2, -y+1/2, -z+1/2'
'z+1/2, x+1/2, y+1/2'
'z+1/2, -x+1/2, -y+1/2'
'-z+1/2, -x+1/2, y+1/2'
'-z+1/2, x+1/2, -y+1/2'
'y+1/2, z+1/2, x+1/2'
'-y+1/2, z+1/2, -x+1/2'
'y+1/2, -z+1/2, -x+1/2'
'-y+1/2, -z+1/2, x+1/2'

loop_
_atom_site_label
_atom_site_type_symbol
_atom_site_fract_x
_atom_site_fract_y
_atom_site_fract_z
_atom_site_U_iso_or_equiv
_atom_site_adp_type
_atom_site_occupancy
_atom_site_symmetry_multiplicity
_atom_site_calc_flag
_atom_site_refinement_flags
_atom_site_disorder_assembly
_atom_site_disorder_group
Si1 Si 0.78662(3) 0.78662(3) 0.78662(3) 0.0306(2) Uani 1 3 d S . .
Si2 Si 0.86770(3) 0.86770(3) 0.86770(3) 0.0354(2) Uani 1 3 d S A .
N1 N 0.8146(3) 0.7916(3) 0.6855(4) 0.0330(10) Uani 0.50 1 d P A 1
N1' N 0.7911(3) 0.8140(4) 0.6840(4) 0.0336(10) Uani 0.50 1 d P A 2
N2 N 0.8272(2) 0.8714(2) 0.66178(19) 0.0399(7) Uani 0.50 1 d P A 1
N2' N 0.8712(2) 0.8271(2) 0.66162(18) 0.0393(7) Uani 0.50 1 d P A 2
C10 C 0.8100(5) 0.6516(4) 0.6261(5) 0.0536(18) Uani 0.50 1 d P A 1
H10A H 0.8292 0.6258 0.5762 0.080 Uiso 0.50 1 calc PR A 1
H10B H 0.7525 0.6390 0.6340 0.080 Uiso 0.50 1 calc PR A 1
H10C H 0.8412 0.6311 0.6723 0.080 Uiso 0.50 1 calc PR A 1
C10' C 0.6516(4) 0.8102(5) 0.6267(5) 0.0521(17) Uani 0.50 1 d P A 2
H10D H 0.6312 0.8422 0.6724 0.078 Uiso 0.50 1 calc PR A 2
H10E H 0.6392 0.7528 0.6356 0.078 Uiso 0.50 1 calc PR A 2
H10F H 0.6256 0.8285 0.5766 0.078 Uiso 0.50 1 calc PR A 2
C11 C 0.8206(2) 0.7410(2) 0.6198(2) 0.0401(8) Uani 0.50 1 d P A 1
C11' C 0.7409(2) 0.8209(2) 0.6199(3) 0.0399(8) Uani 0.50 1 d P A 2
C12 C 0.8371(3) 0.7877(3) 0.5548(2) 0.0481(10) Uani 0.50 1 d P A 1
H12 H 0.8447 0.7699 0.5006 0.058 Uiso 0.50 1 calc PR A 1
C12' C 0.7876(3) 0.8375(3) 0.5549(2) 0.0468(10) Uani 0.50 1 d P A 2
H12' H 0.7694 0.8456 0.5009 0.056 Uiso 0.50 1 calc PR A 2
C14 C 0.8584(3) 0.9437(3) 0.5372(3) 0.0604(12) Uani 0.50 1 d P A 1
H14A H 0.9163 0.9460 0.5243 0.091 Uiso 0.50 1 calc PR A 1
H14B H 0.8436 0.9907 0.5705 0.091 Uiso 0.50 1 calc PR A 1
H14C H 0.8268 0.9444 0.4869 0.091 Uiso 0.50 1 calc PR A 1
C14' C 0.9436(3) 0.8582(3) 0.5369(3) 0.0601(12) Uani 0.50 1 d P A 2
H14D H 0.9455 0.8255 0.4874 0.090 Uiso 0.50 1 calc PR A 2
H14E H 0.9902 0.8449 0.5712 0.090 Uiso 0.50 1 calc PR A 2
H14F H 0.9453 0.9159 0.5226 0.090 Uiso 0.50 1 calc PR A 2
C13 C 0.8406(4) 0.8673(4) 0.5831(3) 0.0418(13) Uani 0.50 1 d P A 1
C13' C 0.8672(4) 0.8406(4) 0.5817(4) 0.0427(13) Uani 0.50 1 d P A 2
C1 C 0.9695(3) 0.8737(4) 0.8206(3) 0.0604(12) Uani 0.50 1 d P A 1
H1A H 0.9651 0.8994 0.7672 0.091 Uiso 0.50 1 calc PR A 1
H1B H 0.9918 0.8190 0.8145 0.091 Uiso 0.50 1 calc PR A 1
H1C H 1.0054 0.9060 0.8551 0.091 Uiso 0.50 1 calc PR A 1
C1' C 0.9698(3) 0.8208(3) 0.8738(4) 0.0601(12) Uani 0.50 1 d P A 2
H1'1 H 0.9929 0.8166 0.8193 0.090 Uiso 0.50 1 calc PR A 2
H1'2 H 0.9652 0.7665 0.8976 0.090 Uiso 0.50 1 calc PR A 2
H1'3 H 1.0050 0.8544 0.9078 0.090 Uiso 0.50 1 calc PR A 2

loop_
_atom_site_aniso_label
_atom_site_aniso_U_11
_atom_site_aniso_U_22
_atom_site_aniso_U_33
_atom_site_aniso_U_23
_atom_site_aniso_U_13
_atom_site_aniso_U_12
Si1 0.0306(2) 0.0306(2) 0.0306(2) 0.00014(18) 0.00014(18) 0.00014(18)
Si2 0.0354(2) 0.0354(2) 0.0354(2) -0.0019(2) -0.0019(2) -0.0019(2)
N1 0.034(3) 0.033(3) 0.0311(17) 0.0006(19) 0.001(2) 0.0012(17)
N1' 0.029(3) 0.038(3) 0.0338(17) 0.0088(19) -0.0044(19) 0.0016(17)
N2 0.0456(18) 0.0350(17) 0.0390(16) 0.0008(13) 0.0044(13) -0.0018(16)
N2' 0.0343(16) 0.0456(18) 0.0380(16) 0.0034(13) 0.0032(13) -0.0023(16)
C10 0.070(4) 0.041(4) 0.050(4) -0.014(3) 0.010(3) -0.004(3)
C10' 0.038(4) 0.068(4) 0.050(4) 0.011(3) -0.013(3) -0.006(3)
C11 0.0410(18) 0.0398(19) 0.0396(19) -0.0077(15) 0.0058(16) -0.0043(15)
C11' 0.0405(19) 0.0386(18) 0.0405(19) 0.0039(16) -0.0081(15) -0.0037(14)
C12 0.058(2) 0.056(3) 0.0305(18) -0.0055(18) 0.0071(16) -0.010(2)
C12' 0.054(3) 0.056(2) 0.0302(18) 0.0070(16) -0.0073(18) -0.009(2)
C14 0.074(3) 0.057(3) 0.051(2) 0.016(2) 0.015(2) -0.002(2)
C14' 0.056(3) 0.078(3) 0.046(2) 0.014(2) 0.014(2) -0.005(2)
C13 0.047(3) 0.042(3) 0.036(2) 0.002(2) 0.012(2) -0.001(2)
C13' 0.044(3) 0.046(3) 0.039(2) 0.006(2) 0.009(2) 0.002(2)
C1 0.043(2) 0.069(3) 0.070(3) -0.013(3) 0.002(2) -0.008(2)
C1' 0.037(2) 0.071(3) 0.073(3) -0.011(3) -0.010(2) 0.002(2)

loop_
_atom_type_symbol
_atom_type_description
_atom_type_scat_dispersion_real
_atom_type_scat_dispersion_imag
_atom_type_scat_source
C C 0.0033 0.0016 'International Tables Vol C Tables 4.2.6.8 and 6.1.1.4'
H H 0.0000 0.0000 'International Tables Vol C Tables 4.2.6.8 and 6.1.1.4'
N N 0.0061 0.0033 'International Tables Vol C Tables 4.2.6.8 and 6.1.1.4'
Si Si 0.0817 0.0704 'International Tables Vol C Tables 4.2.6.8 and 6.1.1.4'

loop_
_geom_angle_atom_site_label_1
_geom_angle_atom_site_label_2
_geom_angle_atom_site_label_3
_geom_angle
_geom_angle_site_symmetry_1
_geom_angle_site_symmetry_3
N1 Si1 N1 106.8(2) 9 .
N1 Si1 N1 106.8(2) 9 5
N1 Si1 N1 106.8(2) . 5
N1 Si1 N1' 91.03(14) . 9
N1 Si1 N1' 120.22(14) 5 9
N1 Si1 N1' 120.22(14) 9 .
N1 Si1 N1' 91.03(14) 5 .
N1' Si1 N1' 106.2(2) 9 .
N1 Si1 N1' 91.03(14) 9 5
N1 Si1 N1' 120.22(14) . 5
N1' Si1 N1' 106.2(2) 9 5
N1' Si1 N1' 106.2(2) . 5
N1 Si1 Si2 112.0(2) 9 .
N1 Si1 Si2 112.0(2) . .
N1 Si1 Si2 112.0(2) 5 .
N1' Si1 Si2 112.6(2) 9 .
N1' Si1 Si2 112.6(2) . .
N1' Si1 Si2 112.6(2) 5 .
C1 Si2 C1 110.73(16) 9 .
C1 Si2 C1 110.73(16) 9 5
C1 Si2 C1 110.73(16) . 5
C1 Si2 C1' 139.1(2) 9 5
C1 Si2 C1' 74.2(2) . 5
C1 Si2 C1' 74.2(2) 9 .
C1 Si2 C1' 139.1(2) 5 .
C1' Si2 C1' 110.59(16) 5 .
C1 Si2 C1' 139.1(2) . 9
C1 Si2 C1' 74.2(2) 5 9
C1' Si2 C1' 110.59(16) 5 9
C1' Si2 C1' 110.59(16) . 9
C1 Si2 Si1 108.18(16) 9 .
C1 Si2 Si1 108.18(16) . .
C1 Si2 Si1 108.18(16) 5 .
C1' Si2 Si1 108.33(17) 5 .
C1' Si2 Si1 108.33(17) . .
C1' Si2 Si1 108.33(17) 9 .
C11 N1 N2 110.0(5) . .
C11 N1 Si1 138.7(5) . .
N2 N1 Si1 110.9(4) . .
C11' N1' N2' 111.3(5) . .
C11' N1' Si1 138.8(5) . .
N2' N1' Si1 109.7(4) . .
C13 N2 N1 104.7(4) . .
C13' N2' N1' 104.0(4) . .
C11' C10' H10D 109.5 . .
C11' C10' H10E 109.5 . .
H10D C10' H10E 109.5 . .
C11' C10' H10F 109.5 . .
H10D C10' H10F 109.5 . .
H10E C10' H10F 109.5 . .
C12 C11 N1 107.2(4) . .
C12 C11 C10 130.2(5) . .
N1 C11 C10 122.6(5) . .
N1' C11' C12' 106.8(4) . .
N1' C11' C10' 122.7(5) . .
C12' C11' C10' 130.5(5) . .
C11 C12 C13 106.3(4) . .
C11 C12 H12 126.8 . .
C13 C12 H12 126.8 . .
C11' C12' C13' 107.1(4) . .
C11' C12' H12' 126.4 . .
C13' C12' H12' 126.4 . .
C13' C14' H14D 109.5 . .
C13' C14' H14E 109.5 . .
H14D C14' H14E 109.5 . .
C13' C14' H14F 109.5 . .
H14D C14' H14F 109.5 . .
H14E C14' H14F 109.5 . .
N2 C13 C12 111.7(5) . .
N2 C13 C14 119.1(5) . .
C12 C13 C14 129.1(5) . .
N2' C13' C12' 110.8(5) . .
N2' C13' C14' 118.7(5) . .
C12' C13' C14' 130.5(5) . .
Si2 C1 H1A 109.5 . .
Si2 C1 H1B 109.5 . .
Si2 C1 H1C 109.5 . .
Si2 C1' H1'1 109.5 . .
Si2 C1' H1'2 109.5 . .
H1'1 C1' H1'2 109.5 . .
Si2 C1' H1'3 109.5 . .
H1'1 C1' H1'3 109.5 . .
H1'2 C1' H1'3 109.5 . .

loop_
_geom_bond_atom_site_label_1
_geom_bond_atom_site_label_2
_geom_bond_distance
_geom_bond_site_symmetry_2
Si1 N1 1.732(6) 9
Si1 N1 1.732(6) .
Si1 N1 1.732(6) 5
Si1 N1' 1.753(6) 9
Si1 N1' 1.753(6) .
Si1 N1' 1.753(6) 5
Si1 Si2 2.3169(11) .
Si2 C1 1.853(4) 9
Si2 C1 1.853(4) .
Si2 C1 1.853(4) 5
Si2 C1' 1.856(4) 5
Si2 C1' 1.856(4) .
Si2 C1' 1.856(4) 9
N1 C11 1.372(7) .
N1 N2 1.390(7) .
N1' C11' 1.348(7) .
N1' N2' 1.388(7) .
N2 C13 1.318(6) .
N2' C13' 1.338(6) .
C10 C11 1.489(7) .
C10 H10A 0.9800 .
C10 H10B 0.9800 .
C10 H10C 0.9800 .
C10' C11' 1.488(7) .
C10' H10D 0.9800 .
C10' H10E 0.9800 .
C10' H10F 0.9800 .
C11 C12 1.347(6) .
C11' C12' 1.349(6) .
C12 C13 1.396(7) .
C12 H12 0.9500 .
C12' C13' 1.387(7) .
C12' H12' 0.9500 .
C14 C13 1.499(7) .
C14 H14A 0.9800 .
C14 H14B 0.9800 .
C14 H14C 0.9800 .
C14' C13' 1.490(7) .
C14' H14D 0.9800 .
C14' H14E 0.9800 .
C14' H14F 0.9800 .
C1 H1A 0.9800 .
C1 H1B 0.9800 .
C1 H1C 0.9800 .
C1' H1'1 0.9800 .
C1' H1'2 0.9800 .
C1' H1'3 0.9800 .

loop_
_geom_torsion_atom_site_label_1
_geom_torsion_atom_site_label_2
_geom_torsion_atom_site_label_3
_geom_torsion_atom_site_label_4
_geom_torsion
_geom_torsion_site_symmetry_1
_geom_torsion_site_symmetry_4
N1 Si1 Si2 C1 -29.8(2) 9 9
N1 Si1 Si2 C1 -149.8(2) . 9
N1 Si1 Si2 C1 90.2(2) 5 9
N1' Si1 Si2 C1 -48.9(2) 9 9
N1' Si1 Si2 C1 -168.9(2) . 9
N1' Si1 Si2 C1 71.1(2) 5 9
N1 Si1 Si2 C1 90.2(2) 9 .
N1 Si1 Si2 C1 -29.8(2) . .
N1 Si1 Si2 C1 -149.8(2) 5 .
N1' Si1 Si2 C1 71.1(2) 9 .
N1' Si1 Si2 C1 -48.9(2) . .
N1' Si1 Si2 C1 -168.9(2) 5 .
N1 Si1 Si2 C1 -149.8(2) 9 5
N1 Si1 Si2 C1 90.2(2) . 5
N1 Si1 Si2 C1 -29.8(2) 5 5
N1' Si1 Si2 C1 -168.9(2) 9 5
N1' Si1 Si2 C1 71.1(2) . 5
N1' Si1 Si2 C1 -48.9(2) 5 5
N1 Si1 Si2 C1' 169.1(2) 9 5
N1 Si1 Si2 C1' 49.1(2) . 5
N1 Si1 Si2 C1' -70.9(2) 5 5
N1' Si1 Si2 C1' 150.0(2) 9 5
N1' Si1 Si2 C1' 30.0(2) . 5
N1' Si1 Si2 C1' -90.0(2) 5 5
N1 Si1 Si2 C1' 49.1(2) 9 .
N1 Si1 Si2 C1' -70.9(2) . .
N1 Si1 Si2 C1' 169.1(2) 5 .
N1' Si1 Si2 C1' 30.0(2) 9 .
N1' Si1 Si2 C1' -90.0(2) . .
N1' Si1 Si2 C1' 150.0(2) 5 .
N1 Si1 Si2 C1' -70.9(2) 9 9
N1 Si1 Si2 C1' 169.1(2) . 9
N1 Si1 Si2 C1' 49.1(2) 5 9
N1' Si1 Si2 C1' -90.0(2) 9 9
N1' Si1 Si2 C1' 150.0(2) . 9
N1' Si1 Si2 C1' 30.0(2) 5 9
N1 Si1 N1 C11 19.3(7) 9 .
N1 Si1 N1 C11 -94.7(4) 5 .
N1' Si1 N1 C11 27.4(5) 9 .
N1' Si1 N1 C11 -122.3(18) . .
N1' Si1 N1 C11 -82.1(6) 5 .
Si2 Si1 N1 C11 142.3(5) . .
N1 Si1 N1 N2 -168.7(3) 9 .
N1 Si1 N1 N2 77.2(6) 5 .
N1' Si1 N1 N2 -160.7(5) 9 .
N1' Si1 N1 N2 49.7(12) . .
N1' Si1 N1 N2 89.9(4) 5 .
Si2 Si1 N1 N2 -45.8(4) . .
N1 Si1 N1' C11' 84.0(7) 9 .
N1 Si1 N1' C11' 127.5(19) . .
N1 Si1 N1' C11' -26.2(5) 5 .
N1' Si1 N1' C11' 95.8(4) 9 .
N1' Si1 N1' C11' -17.0(8) 5 .
Si2 Si1 N1' C11' -140.6(6) . .
N1 Si1 N1' N2' -90.4(3) 9 .
N1 Si1 N1' N2' -46.9(11) . .
N1 Si1 N1' N2' 159.4(5) 5 .
N1' Si1 N1' N2' -78.7(6) 9 .
N1' Si1 N1' N2' 168.6(3) 5 .
Si2 Si1 N1' N2' 45.0(4) . .
C11 N1 N2 C13 -0.1(6) . .
Si1 N1 N2 C13 -174.5(4) . .
C11' N1' N2' C13' -1.1(6) . .
Si1 N1' N2' C13' 174.9(4) . .
N2 N1 C11 C12 0.1(5) . .
Si1 N1 C11 C12 172.1(5) . .
N2 N1 C11 C10 -180.0(5) . .
Si1 N1 C11 C10 -8.0(9) . .
N2' N1' C11' C12' 0.8(6) . .
Si1 N1' C11' C12' -173.6(5) . .
N2' N1' C11' C10' -179.8(5) . .
Si1 N1' C11' C10' 5.9(9) . .
N1 C11 C12 C13 -0.1(6) . .
C10 C11 C12 C13 -180.0(6) . .
N1' C11' C12' C13' -0.2(6) . .
C10' C11' C12' C13' -179.5(6) . .
N1 N2 C13 C12 0.1(6) . .
N1 N2 C13 C14 -178.9(5) . .
C11 C12 C13 N2 0.0(7) . .
C11 C12 C13 C14 178.8(5) . .
N1' N2' C13' C12' 1.0(6) . .
N1' N2' C13' C14' 179.3(5) . .
C11' C12' C13' N2' -0.6(6) . .
C11' C12' C13' C14' -178.6(5) . .
